data_2003642
loop_
_publ_author_name
'Schmalle, H. W.'
'Williams, T.'
'Reller, A.'
'Lichtenberg, F.'
'Widmer, D.'
'Bednorz, J. G.'

_publ_section_title
;
 A Novel Semiconducting Perovskite-Related Phase: Sr~5~Nb~5~O~17~
;
_journal_issue 7
_journal_name_full 'Acta Crystallographica Section C'
_journal_page_first 1243
_journal_page_last 1246
_journal_paper_doi 10.1107/S0108270195000977
_journal_volume 51
_journal_year 1995
_chemical_formula_moiety 'Sr5 Nb5 O17'
_chemical_formula_sum 'Nb5 O17 Sr5'
_chemical_formula_weight 1174.62
_space_group_IT_number 34
_symmetry_cell_setting orthorhombic
_symmetry_space_group_name_Hall 'P 2 -2n'
_symmetry_space_group_name_H-M 'P n n 2'
_atom_type_scat_source IntTabIV
_cell_angle_alpha 90
_cell_angle_beta 90
_cell_angle_gamma 90
_cell_formula_units_Z 2
_cell_length_a 32.456(5)
_cell_length_b 5.674(2)
_cell_length_c 3.995(2)
_cell_measurement_reflns_used 25
_cell_measurement_temperature 296
_cell_measurement_theta_max 12.0
_cell_measurement_theta_min 5.6
_cell_volume 735.7(5)
_diffrn_measurement_device 'Enraf-Nonius CAD4'
_diffrn_measurement_method \w-2\q
_diffrn_radiation_type MoK\a
_diffrn_radiation_wavelength 0.71073
_diffrn_reflns_av_R_equivalents 0.0581
_diffrn_reflns_limit_h_max 45
_diffrn_reflns_limit_h_min -45
_diffrn_reflns_limit_k_max 8
_diffrn_reflns_limit_k_min 0
_diffrn_reflns_limit_l_max 0
_diffrn_reflns_limit_l_min -5
_diffrn_reflns_number 2674
_diffrn_reflns_theta_max 30.0
_diffrn_standards_decay_% <1
_diffrn_standards_interval_time 180
_diffrn_standards_number 3
_exptl_absorpt_coefficient_mu 21.11
_exptl_absorpt_correction_T_max 0.4744
_exptl_absorpt_correction_T_min 0.0717
_exptl_absorpt_correction_type 'analytical (based on six crystal faces)'
_exptl_crystal_colour black
_exptl_crystal_density_diffrn 5.302
_exptl_crystal_description ledge-shaped
_exptl_crystal_size_max 0.387
_exptl_crystal_size_mid 0.135
_exptl_crystal_size_min 0.035
_refine_diff_density_max 2.19
_refine_diff_density_min -3.09
_refine_ls_goodness_of_fit_obs 3.396
_refine_ls_hydrogen_treatment 'no H-atoms'
_refine_ls_number_parameters 80
_refine_ls_number_reflns 1785
_refine_ls_R_factor_obs 0.0387
_refine_ls_shift/esd_max 0.116
_refine_ls_structure_factor_coef F
_refine_ls_weighting_details 'w = 8.826/[\s^2^(Fo)+0.000010Fo^2^]'
_refine_ls_weighting_scheme calc
_refine_ls_wR_factor_obs 0.0449
_reflns_number_observed 1796
_reflns_number_total 2118
_reflns_observed_criterion >3\s(I)
_cod_data_source_file br1096.cif
_cod_data_source_block br1096a
_cod_depositor_comments
;
The following automatic conversions were performed:

'_refine_ls_weighting_scheme' value '8.826/[\s^2^(Fo)+0.000010Fo^2^]'
was changed to 'calc'. New tag '_refine_ls_weighting_details' was
created. The value of the new tag was set to 'w =
8.826/[\s^2^(Fo)+0.000010Fo^2^]'.

Automatic conversion script
Id: cif_fix_values 3143 2015-03-26 13:38:13Z robertas 
;
_cod_original_cell_volume 735.7(6)
_cod_original_formula_sum 'Sr5 Nb5 O17'
_cod_database_code 2003642

loop_
_symmetry_equiv_pos_as_xyz
x,y,z
-x,-y,z
1/2+x,1/2-y,1/2+z
1/2-x,1/2+y,1/2+z

loop_
_atom_site_label
_atom_site_fract_x
_atom_site_fract_y
_atom_site_fract_z
_atom_site_U_iso_or_equiv
Nb1 .5000 .5000 .5000 .0035(2)
Nb2 .32270(2) .5339(1) .5051(12) .0044(1)
Nb3 .40928(2) .0053(1) .5120(12) .0031(1)
Sr1 .21443(2) .5628(1) .5130(12) .0136(2)
Sr2 .5000 .0000 -.0010(14) .0068(2)
Sr3 .41131(3) .4996(1) .0027(11) .0072(2)
O1 .5376(2) .2258(8) .4890(37) .009(1)
O2 .4518(2) .2693(8) .5267(33) .006(1)
O3 .5000 .5000 .0264(41) .015(2)
O4 .2089(2) .2966(9) .0153(39) .009(1)
O5 .1207(2) .2070(8) .0171(37) .006(1)
O6 .1328(2) .7236(9) -.0300(28) .010(1)
O7 .2794(2) .3177(9) .5073(40) .007(1)
O8 .3311(2) .5054(10) .0196(38) .017(2)
O9 .4169(2) -.0108(10) .0138(38) .015(1)

loop_
_geom_angle_atom_site_label_1
_geom_angle_atom_site_label_2
_geom_angle_atom_site_label_3
_geom_angle_site_symmetry_1
_geom_angle_site_symmetry_3
_geom_angle
_geom_angle_publ_flag
O3 Nb1 O1 . . 88.7(4) yes
O3 Nb1 O1 . 2_665 88.7(4) yes
O3 Nb1 O2 . . 93.0(4) yes
O3 Nb1 O2 . 2_665 93.0(4) yes
O3 Nb1 O3 . 1_556 180.0 yes
O1 Nb1 O1 . 2_665 177.8(5) yes
O1 Nb1 O2 . . 88.2(2) yes
O1 Nb1 O2 . 2_665 91.9(2) yes
O1 Nb1 O3 . 1_556 91.3(4) yes
O1 Nb1 O2 2_665 . 91.9(2) yes
O1 Nb1 O2 2_665 2_665 88.2(2) yes
O1 Nb1 O3 2_665 1_556 91.3(4) yes
O2 Nb1 O2 . 2_665 174.0(7) yes
O2 Nb1 O3 . 1_556 87.0(4) yes
O2 Nb1 O3 2_665 1_556 87.0(4) yes
O4 Nb2 O7 4_555 . 96.6(2) yes
O4 Nb2 O8 4_555 . 99.7(6) yes
O4 Nb2 O8 4_555 1_556 96.7(6) yes
O4 Nb2 O5 4_555 4_555 96.4(2) yes
O4 Nb2 O6 4_555 4_545 174.7(3) yes
O7 Nb2 O8 . . 93.2(5) yes
O7 Nb2 O8 . 1_556 92.5(5) yes
O7 Nb2 O5 . 4_555 166.9(2) yes
O7 Nb2 O6 . 4_545 88.3(2) yes
O8 Nb2 O8 . 1_556 161.9(4) yes
O8 Nb2 O5 . 4_555 86.5(4) yes
O8 Nb2 O6 . 4_545 77.7(4) yes
O8 Nb2 O5 1_556 4_555 84.1(5) yes
O8 Nb2 O6 1_556 4_545 85.3(3) yes
O5 Nb2 O6 4_555 4_545 78.8(2) yes
O6 Nb3 O5 4_545 4_545 102.3(2) yes
O6 Nb3 O9 4_545 . 91.8(4) yes
O6 Nb3 O9 4_545 1_556 102.1(4) yes
O6 Nb3 O2 4_545 . 90.6(2) yes
O6 Nb3 O1 4_545 2_655 170.9(5) yes
O5 Nb3 O9 4_545 . 91.8(5) yes
O5 Nb3 O9 4_545 1_556 90.6(5) yes
O5 Nb3 O2 4_545 . 167.0(2) yes
O5 Nb3 O1 4_545 2_655 82.7(2) yes
O9 Nb3 O9 . 1_556 165.0(4) yes
O9 Nb3 O2 . . 88.8(4) yes
O9 Nb3 O1 . 2_655 80.4(4) yes
O9 Nb3 O2 1_556 . 85.5(4) yes
O9 Nb3 O1 1_556 2_655 85.3(4) yes
O2 Nb3 O1 . 2_655 84.7(2) yes

loop_
_geom_bond_atom_site_label_1
_geom_bond_atom_site_label_2
_geom_bond_site_symmetry_2
_geom_bond_distance
_geom_bond_publ_flag
Nb1 O3 . 1.892(16) yes
Nb1 O1 . 1.978(5) yes
Nb1 O1 2_665 1.978(5) yes
Nb1 O2 . 2.042(5) yes
Nb1 O2 2_665 2.042(5) yes
Nb1 O3 1_556 2.103(16) yes
Nb3 O6 4_545 1.851(6) yes
Nb3 O5 4_545 1.952(5) yes
Nb3 O9 . 2.007(16) yes
Nb3 O9 1_556 2.022(16) yes
Nb3 O2 . 2.039(5) yes
Nb3 O1 2_655 2.167(6) yes
Nb2 O4 4_555 1.809(5) yes
Nb2 O7 . 1.866(5) yes
Nb2 O8 . 1.966(16) yes
Nb2 O8 1_556 2.080(16) yes
Nb2 O5 4_555 2.084(5) yes
Nb2 O6 4_545 2.282(6) yes
Sr1 O7 4_555 2.456(14) yes
Sr1 O7 4_554 2.493(14) yes
Sr1 O4 . 2.504(13) yes
Sr1 O4 1_556 2.518(13) yes
Sr1 O7 . 2.525(6) yes
Sr2 O1 . 2.639(12) yes
Sr2 O1 2_655 2.639(12) yes
Sr2 O1 1_554 2.699(13) yes
Sr2 O1 2_654 2.699(13) yes
Sr2 O9 . 2.699(7) yes
Sr2 O9 2_655 2.699(7) yes
Sr1 O4 4_555 2.821(6) yes
Sr1 O8 4_555 2.915(6) yes
Sr1 O6 1_556 3.345(8) yes
Sr1 O8 4_545 3.492(6) yes
Sr1 O6 . 3.544(9) yes
Sr2 O3 . 2.8390(10) yes
Sr2 O3 1_545 2.8390(10) yes
Sr2 O2 1_554 2.888(10) yes
Sr2 O2 2_654 2.888(10) yes
Sr2 O2 . 3.037(11) yes
Sr2 O2 2_655 3.037(11) yes
Sr3 O5 4_554 2.495(13) yes
Sr3 O5 4_555 2.586(13) yes
Sr3 O8 . 2.603(7) yes
Sr3 O2 1_554 2.656(11) yes
Sr3 O9 1_565 2.784(6) yes
Sr3 O2 . 2.797(11) yes
Sr3 O6 4_545 2.826(9) yes
Sr3 O3 . 2.8800(10) yes
Sr3 O9 . 2.902(6) yes
Sr3 O1 2_665 2.992(11) yes
Sr3 O6 4_544 3.005(10) yes
Sr3 O1 2_664 3.064(11) yes
